data_1530935
loop_
_publ_author_name
'Untenecker, H.'
'Hoppe, R.'

_publ_section_title
;
 Neue Oxotellurate(VI): K Na5 (Te O6)
;
_journal_name_full 'Journal of the Less-Common Metals'
_journal_page_first 93
_journal_page_last 105
_journal_volume 132
_journal_year 1987
_chemical_formula_sum 'K Na5 O6 Te'
_chemical_name_systematic 'K Na5 Te O6'
_space_group_IT_number 194
_symmetry_space_group_name_Hall '-P 6c 2c'
_symmetry_space_group_name_H-M 'P 63/m m c'
_cell_angle_alpha 90
_cell_angle_beta 90
_cell_angle_gamma 120
_cell_formula_units_Z 2
_cell_length_a 6.568
_cell_length_b 6.568
_cell_length_c 11.31
_cell_volume 422.532
_citation_journal_id_ASTM JCOMAH
_cod_data_source_file Untenecker_JCOMAH_1987_1448.cif
_cod_data_source_block K1Na5O6Te1
_cod_original_cell_volume 422.5319
_cod_original_formula_sum 'K1 Na5 O6 Te1'
_cod_database_code 1530935

loop_
_symmetry_equiv_pos_as_xyz
x,y,z
x-y,x,z+1/2
-y,x-y,z
-x,-y,z+1/2
-x+y,-x,z
y,-x+y,z+1/2
-y,-x,-z+1/2
x-y,-y,-z
x,x-y,-z+1/2
y,x,-z
-x+y,y,-z+1/2
-x,-x+y,-z
-x,-y,-z
-x+y,-x,-z-1/2
y,-x+y,-z
x,y,-z-1/2
x-y,x,-z
-y,x-y,-z-1/2
y,x,z-1/2
-x+y,y,z
-x,-x+y,z-1/2
-y,-x,z
x-y,-y,z-1/2
x,x-y,z

loop_
_atom_site_label
_atom_site_type_symbol
_atom_site_fract_x
_atom_site_fract_y
_atom_site_fract_z
_atom_site_occupancy
_atom_site_U_iso_or_equiv
K1 K+1 0.3333 0.6667 0.75 1 0.0
Te1 Te+6 0 0 0 1 0.0
Na1 Na+1 0.5 0 0 0.67 0.0
Na2 Na+1 0.1452 0.8548 0.25 1 0.0
O1 O-2 0.1392 0.8608 0.5989 1 0.0
